data_2003465
loop_
_publ_author_name
'Bruhn, C.'
'Preetz, W.'

_publ_section_title
;
 Dipyridiniomethane <i>trans</i>-Dichlorotetrafluoroosmate(IV) Hydrate,
 <i>trans</i>-[(C~5~H~5~N)~2~CH~2~][OsF~4~Cl~2~].H~2~O
;
_journal_issue 5
_journal_name_full 'Acta Crystallographica Section C'
_journal_page_first 865
_journal_page_last 867
_journal_paper_doi 10.1107/S0108270194011960
_journal_volume 51
_journal_year 1995
_chemical_formula_structural trans-[(C5H5N)2CH2][OsF4Cl2].H2O
_chemical_formula_sum 'C11 H14 Cl2 F4 N2 O Os'
_chemical_formula_weight 527.34
_chemical_name_common
;
trans-Dipyridiniomethane-Tetrafluorodichloroosmate(IV) Hydrate
;
_chemical_name_systematic
;
trans-Dipyridiniomethane-Tetrafluorodichloroosmate(IV) Hydrate
;
_space_group_IT_number 2
_symmetry_cell_setting triclinic
_symmetry_space_group_name_Hall '-P 1'
_symmetry_space_group_name_H-M 'P -1'
_audit_creation_method SHELXL
_cell_angle_alpha 82.818(8)
_cell_angle_beta 68.423(8)
_cell_angle_gamma 75.53(2)
_cell_formula_units_Z 2
_cell_length_a 7.834(2)
_cell_length_b 10.0520(10)
_cell_length_c 10.4670(10)
_cell_measurement_reflns_used 25
_cell_measurement_temperature 293(2)
_cell_measurement_theta_max 12.64
_cell_measurement_theta_min 4.18
_cell_volume 741.7(2)
_computing_cell_refinement 'CAD-4-PC (Enraf-Nonius, 1993)'
_computing_data_collection 'CAD-4-PC (Enraf-Nonius, 1993)'
_computing_data_reduction 'MolEN (Fair, 1990)'
_computing_molecular_graphics 'ORTEPII (Johnson, 1976)'
_computing_publication_material 'SHELXL93 (Sheldrick, 1993)'
_computing_structure_refinement 'SHELXL93 (Sheldrick, 1993)'
_computing_structure_solution 'SHELXS86 (Sheldrick, 1990)'
_diffrn_ambient_temperature 293(2)
_diffrn_measurement_device
;
Enraf-Nonius CAD-4-Turbo four-circle
;
_diffrn_measurement_method \w/2\q
_diffrn_radiation_monochromator graphite
_diffrn_radiation_source 'fine-focus sealed tube'
_diffrn_radiation_type MoK\a
_diffrn_radiation_wavelength 0.71069
_diffrn_reflns_av_R_equivalents 0.0211
_diffrn_reflns_av_sigmaI/netI 0.0240
_diffrn_reflns_limit_h_max 9
_diffrn_reflns_limit_h_min 0
_diffrn_reflns_limit_k_max 11
_diffrn_reflns_limit_k_min -11
_diffrn_reflns_limit_l_max 12
_diffrn_reflns_limit_l_min -11
_diffrn_reflns_number 2817
_diffrn_reflns_theta_max 24.97
_diffrn_reflns_theta_min 2.09
_diffrn_standards_decay_% 0.5
_diffrn_standards_interval_time 240
_diffrn_standards_number 3
_exptl_absorpt_coefficient_mu 8.998
_exptl_absorpt_correction_T_max 1.0
_exptl_absorpt_correction_T_min 0.69
_exptl_absorpt_correction_type 'empirical via \y scans'
_exptl_crystal_colour 'dark pink'
_exptl_crystal_density_diffrn 2.361
_exptl_crystal_description prismatic
_exptl_crystal_F_000 496
_exptl_crystal_size_max 0.2
_exptl_crystal_size_mid 0.2
_exptl_crystal_size_min 0.1
_refine_diff_density_max 1.428
_refine_diff_density_min -1.007
_refine_ls_extinction_coef 0.0257(8)
_refine_ls_extinction_method SHELXL
_refine_ls_goodness_of_fit_all 1.143
_refine_ls_goodness_of_fit_obs 1.055
_refine_ls_hydrogen_treatment refall
_refine_ls_matrix_type full
_refine_ls_number_parameters 250
_refine_ls_number_reflns 2607
_refine_ls_number_restraints 2
_refine_ls_restrained_S_all 1.144
_refine_ls_restrained_S_obs 1.056
_refine_ls_R_factor_all 0.0366
_refine_ls_R_factor_obs 0.0202
_refine_ls_shift/esd_max 0.001
_refine_ls_shift/esd_mean 0.000
_refine_ls_structure_factor_coef Fsqd
_refine_ls_weighting_scheme
; calc w = 1/[s^2^(F~o~^2^) + (0.0303P)^2^ + 1.1760P]
where P = (F~o~^2^ + 2F~c~^2^)/3
;
_refine_ls_wR_factor_all 0.0611
_refine_ls_wR_factor_obs 0.0484
_reflns_number_observed 1984
_reflns_number_total 2607
_reflns_observed_criterion I>2sigma(I)
_cod_data_source_file jz1020.cif
_cod_data_source_block tosf4
_cod_database_code 2003465

loop_
_symmetry_equiv_pos_as_xyz
'x, y, z'
'-x, -y, -z'

loop_
_atom_site_aniso_label
_atom_site_aniso_U_11
_atom_site_aniso_U_12
_atom_site_aniso_U_13
_atom_site_aniso_U_22
_atom_site_aniso_U_23
_atom_site_aniso_U_33
Os1 0.0223(2) -0.00460(12) -0.00555(12) 0.0230(2) -0.00360(12) 0.0193(2)
Cl1 0.0287(7) -0.0044(6) -0.0138(6) 0.0397(8) -0.0037(6) 0.0335(7)
F11 0.034(2) 0.003(2) -0.012(2) 0.063(3) -0.024(2) 0.039(2)
F12 0.044(2) -0.021(2) -0.020(2) 0.033(2) 0.013(2) 0.055(2)
Os2 0.0254(2) -0.00326(13) -0.01113(13) 0.0212(2) -0.00402(12) 0.0274(2)
Cl2 0.0286(8) -0.0078(7) -0.0101(7) 0.0381(9) -0.0076(7) 0.0619(10)
F21 0.037(2) -0.003(2) -0.018(2) 0.036(2) -0.016(2) 0.047(2)
F22 0.045(2) 0.001(2) -0.018(2) 0.037(2) 0.005(2) 0.036(2)
CM 0.029(3) -0.004(3) -0.010(3) 0.034(3) 0.002(3) 0.034(3)
N1 0.033(3) -0.006(2) -0.010(2) 0.024(3) -0.004(2) 0.024(2)
C11 0.036(3) -0.018(3) -0.012(3) 0.038(4) 0.000(3) 0.032(3)
C12 0.056(4) -0.011(3) -0.020(3) 0.039(4) 0.003(3) 0.025(3)
C13 0.033(3) -0.006(3) -0.003(3) 0.030(3) 0.004(3) 0.033(3)
C14 0.029(3) 0.000(2) -0.014(3) 0.026(3) -0.005(2) 0.035(3)
C15 0.029(3) 0.000(2) -0.013(3) 0.031(3) -0.008(3) 0.030(3)
N2 0.023(2) -0.004(2) -0.008(2) 0.024(2) -0.004(2) 0.030(2)
C21 0.036(3) -0.009(3) -0.008(3) 0.030(3) -0.009(3) 0.037(3)
C23 0.034(4) 0.001(3) -0.010(3) 0.038(4) 0.006(3) 0.050(4)
C24 0.040(4) -0.001(3) -0.010(3) 0.057(5) 0.000(3) 0.031(3)
C22 0.040(4) -0.005(3) -0.010(3) 0.031(4) -0.011(3) 0.054(4)
C25 0.034(3) -0.004(3) -0.010(3) 0.039(4) -0.005(3) 0.030(3)
O 0.035(3) -0.010(3) -0.007(3) 0.052(4) 0.008(3) 0.078(4)

loop_
_atom_site_label
_atom_site_occupancy
_atom_site_fract_x
_atom_site_fract_y
_atom_site_fract_z
_atom_site_U_iso_or_equiv
_atom_site_thermal_displace_type
_atom_site_calc_flag
_atom_site_refinement_flags
_atom_site_type_symbol
Os1 1 0 0 0 0.02184(13) Uani d S Os
Cl1 1 -0.2585(2) 0.0610(2) -0.07368(15) 0.0335(3) Uani d . Cl
F11 1 -0.1468(5) 0.1101(4) 0.1579(4) 0.0462(10) Uani d . F
F12 1 0.0946(5) 0.1578(4) 0.9003(4) 0.0426(9) Uani d . F
Os2 1 0.5000 0.5000 0.5000 0.02423(13) Uani d S Os
Cl2 1 0.1863(2) 0.4828(2) 0.6025(2) 0.0439(4) Uani d . Cl
F21 1 0.5450(5) 0.3509(4) 0.3826(4) 0.0387(8) Uani d . F
F22 1 0.5584(5) 0.3703(4) 0.6401(3) 0.0408(9) Uani d . F
CM 1 0.3783(9) 0.2019(7) 0.2206(6) 0.0331(13) Uani d . C
N1 1 0.2155(7) 0.1876(5) 0.3445(5) 0.0268(10) Uani d . N
C11 1 0.2291(9) 0.1793(7) 0.4694(6) 0.0336(13) Uani d . C
C12 1 0.0776(10) 0.1655(7) 0.5838(7) 0.038(2) Uani d . C
C13 1 -0.0888(9) 0.1603(6) 0.5728(6) 0.0351(14) Uani d . C
C14 1 -0.1041(8) 0.1702(6) 0.4443(6) 0.0301(13) Uani d . C
C15 1 0.0502(8) 0.1818(6) 0.3313(7) 0.0299(13) Uani d . C
N2 1 0.3264(6) 0.3269(5) 0.1408(5) 0.0259(10) Uani d . N
C21 1 0.2972(9) 0.4508(6) 0.1926(7) 0.0351(14) Uani d . C
C23 1 0.2309(9) 0.5593(7) -0.0040(7) 0.044(2) Uani d . C
C24 1 0.2604(10) 0.4317(8) -0.0536(7) 0.045(2) Uani d . C
C22 1 0.2480(10) 0.5683(7) 0.1208(8) 0.043(2) Uani d . C
C25 1 0.3089(9) 0.3160(7) 0.0198(6) 0.0351(14) Uani d . C
O 1 0.4692(8) 0.1066(7) 0.6944(7) 0.0597(15) Uani d D O
H1 1 0.378(11) 0.083(9) 0.754(8) 0.07(3) Uiso d D H
H2 1 0.473(19) 0.188(9) 0.675(13) 0.14(5) Uiso d D H
HM1 1 0.4102(110) 0.1173(85) 0.1676(79) 0.069(25) Uiso d . H
HM2 1 0.4702(87) 0.2058(63) 0.2488(60) 0.030(16) Uiso d . H
H11 1 0.3504(81) 0.1922(57) 0.4664(53) 0.024(14) Uiso d . H
H12 1 0.0982(83) 0.1492(61) 0.6562(62) 0.026(16) Uiso d . H
H13 1 -0.1864(80) 0.1428(58) 0.6470(58) 0.020(14) Uiso d . H
H14 1 -0.2208(123) 0.1591(89) 0.4316(86) 0.078(28) Uiso d . H
H15 1 0.0566(76) 0.1882(57) 0.2519(59) 0.019(15) Uiso d . H
H21 1 0.3095(79) 0.4506(58) 0.2741(59) 0.025(15) Uiso d . H
H22 1 0.2214(110) 0.6472(83) 0.1532(78) 0.058(24) Uiso d . H
H23 1 0.1971(98) 0.6458(76) -0.0538(71) 0.048(20) Uiso d . H
H24 1 0.2471(109) 0.4184(81) -0.1355(81) 0.064(24) Uiso d . H
H25 1 0.3336(84) 0.2252(68) -0.0037(61) 0.032(17) Uiso d . H

loop_
_atom_type_symbol
_atom_type_description
_atom_type_scat_source
_atom_type_scat_dispersion_real
_atom_type_scat_dispersion_imag
C C 'International Tables Vol C Tables 4.2.6.8 and 6.1.1.4' .0033 .0016
H H 'International Tables Vol C Tables 4.2.6.8 and 6.1.1.4' .0000 .0000
N N 'International Tables Vol C Tables 4.2.6.8 and 6.1.1.4' .0061 .0033
F F 'International Tables Vol C Tables 4.2.6.8 and 6.1.1.4' .0171 .0103
Cl Cl 'International Tables Vol C Tables 4.2.6.8 and 6.1.1.4' .1484 .158
Os Os 'International Tables Vol C Tables 4.2.6.8 and 6.1.1.4' -1.2165 7.
O O 'International Tables Vol C Tables 4.2.6.8 and 6.1.1.4' .0106 .0060

loop_
_geom_angle_atom_site_label_1
_geom_angle_atom_site_label_2
_geom_angle_atom_site_label_3
_geom_angle_site_symmetry_1
_geom_angle_site_symmetry_3
_geom_angle
_geom_angle_publ_flag
F11 Os1 F12 . 1_554 89.9(2) yes
F11 Os1 F12 2 2_556 89.9(2) no
F11 Os1 F12 . 2_556 90.1(2) yes
F11 Os1 F12 2 1_554 90.1(2) no
F11 Os1 Cl1 . 2 91.41(11) yes
F11 Os1 Cl1 2 . 91.41(11) no
F11 Os1 Cl1 . . 88.58(11) yes
F11 Os1 Cl1 2 2 88.59(11) no
F12 Os1 Cl1 1_554 . 91.00(11) yes
F12 Os1 Cl1 2_556 2 91.00(11) no
F12 Os1 Cl1 1_554 2 89.00(11) no
F12 Os1 Cl1 2_556 . 89.00(11) yes
F11 Os1 F11 2 . 180.0 no
F12 Os1 F12 2_556 1_554 180.0 no
Cl1 Os1 Cl1 2 . 180.0 no
Os1 F12 O 1_556 . 117.6(2) no
F21 Os2 F22 . 2_666 89.0(2) yes
F21 Os2 F22 2_666 . 89.0(2) no
F21 Os2 F22 . . 91.0(2) yes
F21 Os2 F22 2_666 2_666 91.0(2) no
F21 Os2 Cl2 . 2_666 90.67(11) yes
F21 Os2 Cl2 2_666 . 90.67(11) no
F21 Os2 Cl2 . . 89.33(11) yes
F21 Os2 Cl2 2_666 2_666 89.33(11) no
F22 Os2 Cl2 . 2_666 91.32(12) yes
F22 Os2 Cl2 2_666 . 91.32(12) no
F22 Os2 Cl2 . . 88.68(12) yes
F22 Os2 Cl2 2_666 2_666 88.68(12) no
F21 Os2 F21 . 2_666 180.0 no
F22 Os2 F22 2_666 . 180.0 no
Cl2 Os2 Cl2 2_666 . 180.0 no
Os2 F22 O . . 123.3(2) no
N1 CM N2 . . 109.3(5) yes
N1 CM HM1 . . 106.(4) ?
N2 CM HM1 . . 111.(5) ?
N1 CM HM2 . . 107.(4) ?
N2 CM HM2 . . 112.(4) ?
HM1 CM HM2 . . 111.(6) ?
C11 N1 C15 . . 120.3(5) ?
C11 N1 CM . . 120.3(5) ?
C15 N1 CM . . 119.4(5) ?
N1 C11 C12 . . 120.0(6) ?
N1 C11 H11 . . 113.(3) ?
C12 C11 H11 . . 127.(3) ?
C11 C12 C13 . . 120.6(6) ?
C11 C12 H12 . . 116.(4) ?
C13 C12 H12 . . 123.(4) ?
C12 C13 C14 . . 119.6(6) ?
C12 C13 H13 . . 121.(4) ?
C14 C13 H13 . . 119.(4) ?
C15 C14 C13 . . 118.7(6) ?
C15 C14 H14 . . 119.(5) ?
C13 C14 H14 . . 122.(5) ?
C14 C15 N1 . . 120.8(6) ?
C14 C15 H15 . . 127.(4) ?
N1 C15 H15 . . 113.(4) ?
C25 N2 C21 . . 121.7(5) ?
C25 N2 CM . . 119.9(5) ?
C21 N2 CM . . 118.4(5) ?
N2 C21 C22 . . 119.5(6) ?
N2 C21 H21 . . 117.(4) ?
C22 C21 H21 . . 123.(4) ?
C22 C23 C24 . . 119.4(7) ?
C22 C23 H23 . . 118.(4) ?
C24 C23 H23 . . 123.(4) ?
C25 C24 C23 . . 119.9(7) ?
C25 C24 H24 . . 116.(5) ?
C23 C24 H24 . . 124.(5) ?
C21 C22 C23 . . 119.7(7) ?
C21 C22 H22 . . 122.(5) ?
C23 C22 H22 . . 119.(5) ?
N2 C25 C24 . . 119.8(6) ?
N2 C25 H25 . . 113.(4) ?
C24 C25 H25 . . 128.(4) ?
F22 O F12 . . 103.5(2) yes
F22 O H1 . . 128.(6) no
F12 O H1 . . 26.(6) no
F22 O H2 . . 13.(9) no
F12 O H2 . . 96.(9) no
H1 O H2 . . 122(10) yes

loop_
_geom_bond_atom_site_label_1
_geom_bond_atom_site_label_2
_geom_bond_site_symmetry_2
_geom_bond_distance
_geom_bond_publ_flag
Os1 F11 . 1.924(3) yes
Os1 F12 1_554 1.938(3) yes
Os1 Cl1 . 2.341(2) yes
Os1 F11 2 1.924(3) no
Os1 F12 2_556 1.938(3) no
Os1 Cl1 2 2.3410(15) no
Os2 F21 . 1.938(3) yes
Os2 F22 . 1.944(3) yes
Os2 Cl2 . 2.334(2) yes
Os2 F21 2_666 1.938(3) no
Os2 F22 2_666 1.944(3) no
Os2 Cl2 2_666 2.334(2) no
CM N1 . 1.469(7) yes
CM N2 . 1.475(8) yes
CM HM1 . 1.00(8) no
CM HM2 . 0.88(6) no
N1 C11 . 1.340(8) yes
N1 C15 . 1.367(8) yes
C11 C12 . 1.363(9) yes
C11 H11 . 0.98(6) no
C12 C13 . 1.364(9) yes
C12 H12 . 0.82(6) no
C13 C14 . 1.383(8) yes
C13 H13 . 0.90(6) no
C14 C15 . 1.363(8) yes
C14 H14 . 1.01(9) no
C15 H15 . 0.81(6) no
N2 C25 . 1.344(8) yes
N2 C21 . 1.353(7) yes
C21 C22 . 1.368(9) yes
C21 H21 . 0.89(6) no
C23 C22 . 1.376(10) yes
C23 C24 . 1.378(10) yes
C23 H23 . 0.99(7) no
C24 C25 . 1.363(10) yes
C24 H24 . 0.93(8) no
C22 H22 . 0.85(8) no
C25 H25 . 0.93(6) no
O H1 . 0.82(7) no
O H2 . 0.82(8) no
F12 O . 2.897(7) yes
F22 O . 2.845(7) yes
